data_7227093
loop_
_publ_author_name
'Amir, Muhammad Kashif'
'Rehman, Zia-ur-'
'Hayat, Faisal'
'Khan, Shahan Zeb'
'Hogarth, G.'
'Kondratyuk, Tamara P.'
'Pezzuto, J. M.'
'Tahir, Muhammad Nawaz'

_publ_section_title
;
 Monofunctional platinum(II) dithiocarbamate complexes: Synthesis,
 characterization and anticancer activity
;
_journal_name_full 'RSC Adv.'
_journal_paper_doi 10.1039/C6RA19469A
_journal_year 2016
_chemical_formula_iupac 'C30 H27 Cl4 N2 O P Pt S2'
_chemical_formula_moiety 'C30 H27 Cl4 N2 O P Pt S2'
_chemical_formula_sum 'C30 H27 Cl4 N2 O P Pt S2'
_chemical_formula_weight 863.51
_chemical_name_systematic
;
Chloro-(4-(4-methoxyphenyl)piperazine-1-carbodithioato-S,S')
-tri(4-chlorophenylphosphine)-platinum(ii)
;
_space_group_crystal_system monoclinic
_space_group_IT_number 14
_space_group_name_Hall '-P 2ybc'
_space_group_name_H-M_alt 'P 1 21/c 1'
_symmetry_space_group_name_Hall '-P 2ybc'
_symmetry_space_group_name_H-M 'P 1 21/c 1'
_atom_sites_solution_hydrogens geom
_atom_sites_solution_primary direct
_atom_sites_solution_secondary difmap
_audit_creation_method SHELXL-2014/7
_audit_update_record
;
2016-07-29 deposited with the CCDC.
2016-11-09 downloaded from the CCDC.
;
_cell_angle_alpha 90
_cell_angle_beta 114.952(3)
_cell_angle_gamma 90
_cell_formula_units_Z 4
_cell_length_a 20.5863(15)
_cell_length_b 9.3450(7)
_cell_length_c 18.4610(13)
_cell_measurement_reflns_used 4953
_cell_measurement_temperature 296(2)
_cell_measurement_theta_max 27.601
_cell_measurement_theta_min 2.207
_cell_volume 3220.0(4)
_computing_cell_refinement 'SAINT (Bruker, 2007)'
_computing_data_collection 'APEX2 (Bruker, 2007)'
_computing_data_reduction 'SAINT (Bruker, 2007)'
_computing_molecular_graphics 'ORTEP-3 for Windows (Farrugia, 1997) and PLATON (Spek, 2009)'
_computing_publication_material
;
WinGX (Farrugia, 1999) and PLATON (Spek, 2009)
;
_computing_structure_refinement 'SHELXL-2014/6  (Sheldrick, 2015)'
_computing_structure_solution 'SHELXS97 (Sheldrick, 2008)'
_diffrn_ambient_temperature 296(2)
_diffrn_detector_area_resol_mean 7.60
_diffrn_measured_fraction_theta_full 0.988
_diffrn_measured_fraction_theta_max 0.988
_diffrn_measurement_device_type 'Bruker Kappa APEXII CCD'
_diffrn_measurement_method \w
_diffrn_radiation_monochromator graphite
_diffrn_radiation_source 'fine-focus sealed tube'
_diffrn_radiation_type MoK\a
_diffrn_radiation_wavelength 0.71073
_diffrn_reflns_av_R_equivalents 0.0488
_diffrn_reflns_av_unetI/netI 0.0614
_diffrn_reflns_limit_h_max 25
_diffrn_reflns_limit_h_min -26
_diffrn_reflns_limit_k_max 12
_diffrn_reflns_limit_k_min -10
_diffrn_reflns_limit_l_max 21
_diffrn_reflns_limit_l_min -23
_diffrn_reflns_number 26011
_diffrn_reflns_theta_full 27.601
_diffrn_reflns_theta_max 27.601
_diffrn_reflns_theta_min 2.207
_diffrn_standards_number 0
_exptl_absorpt_coefficient_mu 4.897
_exptl_absorpt_correction_T_max 0.510
_exptl_absorpt_correction_T_min 0.250
_exptl_absorpt_correction_type multi-scan
_exptl_absorpt_process_details '(SADABS; Bruker, 2005)'
_exptl_crystal_colour orange
_exptl_crystal_density_diffrn 1.781
_exptl_crystal_density_method 'not measured'
_exptl_crystal_description needle
_exptl_crystal_F_000 1688
_exptl_crystal_size_max 0.40
_exptl_crystal_size_mid 0.23
_exptl_crystal_size_min 0.16
_refine_diff_density_max 1.449
_refine_diff_density_min -1.891
_refine_diff_density_rms 0.153
_refine_ls_extinction_coef 0.00088(10)
_refine_ls_extinction_expression Fc^*^=kFc[1+0.001xFc^2^\l^3^/sin(2\q)]^-1/4^
_refine_ls_extinction_method 'SHELXL-2014/7 (Sheldrick 2014'
_refine_ls_goodness_of_fit_ref 1.132
_refine_ls_hydrogen_treatment constr
_refine_ls_matrix_type full
_refine_ls_number_parameters 287
_refine_ls_number_reflns 7382
_refine_ls_number_restraints 26
_refine_ls_restrained_S_all 1.132
_refine_ls_R_factor_all 0.1193
_refine_ls_R_factor_gt 0.0815
_refine_ls_shift/su_max 0.000
_refine_ls_shift/su_mean 0.000
_refine_ls_structure_factor_coef Fsqd
_refine_ls_weighting_details 'w=1/[\s^2^(Fo^2^)+(0.0001P)^2^+50.3146P] where P=(Fo^2^+2Fc^2^)/3'
_refine_ls_weighting_scheme calc
_refine_ls_wR_factor_gt 0.1588
_refine_ls_wR_factor_ref 0.1702
_reflns_number_gt 4952
_reflns_number_total 7382
_reflns_threshold_expression I>2\s(I)
_cod_data_source_file c6ra19469a2.cif
_cod_data_source_block K4NEWQAU
_cod_database_code 7227093
_shelx_shelxl_version_number 2014/7
_shelx_space_group_comment
;
The symmetry employed for this shelxl refinement is uniquely defined
by the following loop, which should always be used as a source of
symmetry information in preference to the above space-group names.
They are only intended as comments.
;

loop_
_space_group_symop_operation_xyz
'x, y, z'
'-x, y+1/2, -z+1/2'
'-x, -y, -z'
'x, -y-1/2, z-1/2'

loop_
_atom_site_label
_atom_site_type_symbol
_atom_site_fract_x
_atom_site_fract_y
_atom_site_fract_z
_atom_site_U_iso_or_equiv
_atom_site_adp_type
_atom_site_occupancy
_atom_site_site_symmetry_order
_atom_site_calc_flag
_atom_site_refinement_flags_posn
_atom_site_refinement_flags_adp
_atom_site_refinement_flags_occupancy
_atom_site_disorder_assembly
_atom_site_disorder_group
Pt1 Pt 0.16031(3) 0.71980(6) 0.14999(4) 0.0614(2) Uani 1 1 d . . . . .
Cl1 Cl 0.1502(2) 0.6247(5) 0.2616(3) 0.0987(14) Uani 1 1 d . . . . .
Cl2A Cl 0.4322(5) 1.0303(14) 0.0187(6) 0.102(3) Uani 0.704(10) 1 d . . P A 1
Cl2B Cl 0.3987(11) 1.047(4) 0.0000(16) 0.102(3) Uani 0.296(10) 1 d . . P A 2
Cl3 Cl 0.3944(2) 1.0772(5) 0.5388(2) 0.0920(13) Uani 1 1 d . . . . .
Cl4 Cl 0.4682(2) 0.1826(4) 0.3461(2) 0.0828(11) Uani 1 1 d . . . . .
S1 S 0.0374(2) 0.7067(5) 0.0671(3) 0.0879(13) Uani 1 1 d . . . . .
S2 S 0.14693(17) 0.8275(4) 0.0331(2) 0.0687(10) Uani 1 1 d . . . . .
P1 P 0.27928(17) 0.7365(3) 0.2142(2) 0.0534(8) Uani 1 1 d . . . . .
C1 C 0.0575(7) 0.7986(18) -0.0014(9) 0.080(4) Uani 1 1 d . . . . .
N1A N 0.0081(8) 0.858(2) -0.0719(10) 0.077(3) Uani 0.704(10) 1 d D . P A 1
N2A N -0.0803(8) 0.868(2) -0.2398(10) 0.077(3) Uani 0.704(10) 1 d D . P A 1
C2A C 0.0290(9) 0.946(2) -0.1245(10) 0.077(3) Uani 0.704(10) 1 d D . P A 1
H2A1 H 0.0808 0.9486 -0.1039 0.093 Uiso 0.704(10) 1 calc R U P A 1
H2A2 H 0.0120 1.0430 -0.1257 0.093 Uiso 0.704(10) 1 calc R U P A 1
C3A C -0.0028(8) 0.884(3) -0.2093(10) 0.077(3) Uani 0.704(10) 1 d D . P A 1
H3A1 H 0.0085 0.9468 -0.2443 0.093 Uiso 0.704(10) 1 calc R U P A 1
H3A2 H 0.0187 0.7913 -0.2089 0.093 Uiso 0.704(10) 1 calc R U P A 1
C4A C -0.1020(9) 0.784(2) -0.1853(11) 0.077(3) Uani 0.704(10) 1 d D . P A 1
H4A1 H -0.1538 0.7854 -0.2056 0.093 Uiso 0.704(10) 1 calc R U P A 1
H4A2 H -0.0868 0.6859 -0.1841 0.093 Uiso 0.704(10) 1 calc R U P A 1
C5A C -0.0703(8) 0.843(3) -0.1028(11) 0.077(3) Uani 0.704(10) 1 d D . P A 1
H5A1 H -0.0913 0.9357 -0.1025 0.093 Uiso 0.704(10) 1 calc R U P A 1
H5A2 H -0.0815 0.7798 -0.0680 0.093 Uiso 0.704(10) 1 calc R U P A 1
C6A C -0.1139(14) 0.848(3) -0.3192(12) 0.085(2) Uani 0.704(10) 1 d G . P A 1
C7A C -0.1075(12) 0.949(2) -0.3708(16) 0.085(2) Uani 0.704(10) 1 d G . P A 1
H7A H -0.0817 1.0328 -0.3505 0.102 Uiso 0.704(10) 1 calc R U P A 1
C8A C -0.1396(12) 0.9257(19) -0.4528(15) 0.085(2) Uani 0.704(10) 1 d G . P A 1
H8A H -0.1353 0.9936 -0.4874 0.102 Uiso 0.704(10) 1 calc R U P A 1
C9A C -0.1782(12) 0.801(2) -0.4832(11) 0.085(2) Uani 0.704(10) 1 d G . P A 1
C10A C -0.1846(13) 0.699(2) -0.4316(15) 0.085(2) Uani 0.704(10) 1 d G . P A 1
H10A H -0.2104 0.6156 -0.4519 0.102 Uiso 0.704(10) 1 calc R U P A 1
C11A C -0.1525(15) 0.723(3) -0.3496(14) 0.085(2) Uani 0.704(10) 1 d G . P A 1
H11A H -0.1568 0.6548 -0.3150 0.102 Uiso 0.704(10) 1 calc R U P A 1
O1A O -0.2043(7) 0.8180(18) -0.5695(10) 0.085(2) Uani 0.704(10) 1 d D . P A 1
C12A C -0.2527(11) 0.700(2) -0.6049(14) 0.085(2) Uani 0.704(10) 1 d D . P A 1
H12A H -0.2289 0.6120 -0.5826 0.127 Uiso 0.704(10) 1 calc R U P A 1
H12B H -0.2672 0.7002 -0.6616 0.127 Uiso 0.704(10) 1 calc R U P A 1
H12C H -0.2941 0.7108 -0.5940 0.127 Uiso 0.704(10) 1 calc R U P A 1
N1B N 0.0198(16) 0.795(5) -0.069(2) 0.077(3) Uani 0.296(10) 1 d D . P A 2
N2B N -0.0831(16) 0.892(4) -0.223(2) 0.077(3) Uani 0.296(10) 1 d D . P A 2
C2B C 0.0434(15) 0.849(5) -0.130(2) 0.077(3) Uani 0.296(10) 1 d D . P A 2
H2B1 H 0.0471 0.7694 -0.1619 0.093 Uiso 0.296(10) 1 calc R U P A 2
H2B2 H 0.0902 0.8929 -0.1037 0.093 Uiso 0.296(10) 1 calc R U P A 2
C3B C -0.0104(18) 0.957(4) -0.184(3) 0.077(3) Uani 0.296(10) 1 d D . P A 2
H3B1 H -0.0120 1.0392 -0.1519 0.093 Uiso 0.296(10) 1 calc R U P A 2
H3B2 H 0.0045 0.9908 -0.2239 0.093 Uiso 0.296(10) 1 calc R U P A 2
C4B C -0.086(2) 0.748(4) -0.190(2) 0.077(3) Uani 0.296(10) 1 d D . P A 2
H4B1 H -0.0570 0.6813 -0.2043 0.093 Uiso 0.296(10) 1 calc R U P A 2
H4B2 H -0.1345 0.7132 -0.2120 0.093 Uiso 0.296(10) 1 calc R U P A 2
C5B C -0.0569(17) 0.755(5) -0.099(2) 0.077(3) Uani 0.296(10) 1 d D . P A 2
H5B1 H -0.0831 0.8253 -0.0838 0.093 Uiso 0.296(10) 1 calc R U P A 2
H5B2 H -0.0619 0.6623 -0.0782 0.093 Uiso 0.296(10) 1 calc R U P A 2
C6B C -0.117(3) 0.845(8) -0.320(3) 0.085(2) Uani 0.296(10) 1 d G . P A 2
C7B C -0.115(3) 0.966(6) -0.364(4) 0.085(2) Uani 0.296(10) 1 d G . P A 2
H7B H -0.0945 1.0498 -0.3372 0.102 Uiso 0.296(10) 1 calc R U P A 2
C8B C -0.146(3) 0.960(5) -0.447(4) 0.085(2) Uani 0.296(10) 1 d G . P A 2
H8B H -0.1447 1.0410 -0.4757 0.102 Uiso 0.296(10) 1 calc R U P A 2
C9B C -0.177(3) 0.835(6) -0.486(3) 0.085(2) Uani 0.296(10) 1 d G . P A 2
C10B C -0.178(3) 0.714(5) -0.443(4) 0.085(2) Uani 0.296(10) 1 d G . P A 2
H10B H -0.1991 0.6299 -0.4690 0.102 Uiso 0.296(10) 1 calc R U P A 2
C11B C -0.148(4) 0.719(7) -0.360(3) 0.085(2) Uani 0.296(10) 1 d G . P A 2
H11B H -0.1490 0.6387 -0.3305 0.102 Uiso 0.296(10) 1 calc R U P A 2
O1B O -0.2079(18) 0.724(4) -0.549(2) 0.085(2) Uani 0.296(10) 1 d D . P A 2
C12B C -0.237(3) 0.834(5) -0.610(3) 0.085(2) Uani 0.296(10) 1 d D . P A 2
H12D H -0.2706 0.8915 -0.6000 0.127 Uiso 0.296(10) 1 calc R U P A 2
H12E H -0.2596 0.7898 -0.6615 0.127 Uiso 0.296(10) 1 calc R U P A 2
H12F H -0.1981 0.8939 -0.6087 0.127 Uiso 0.296(10) 1 calc R U P A 2
C13A C 0.3196(7) 0.8222(17) 0.1564(9) 0.0513(17) Uani 0.704(10) 1 d G . P A 1
C14A C 0.3042(8) 0.7705(16) 0.0803(9) 0.0513(17) Uani 0.704(10) 1 d G . P A 1
H14A H 0.2729 0.6939 0.0600 0.062 Uiso 0.704(10) 1 calc R U P A 1
C15A C 0.3355(7) 0.8334(15) 0.0346(7) 0.0513(17) Uani 0.704(10) 1 d G . P A 1
H15A H 0.3251 0.7988 -0.0164 0.062 Uiso 0.704(10) 1 calc R U P A 1
C16A C 0.3823(6) 0.9479(13) 0.0650(7) 0.0513(17) Uani 0.704(10) 1 d G . P A 1
C17A C 0.3978(6) 0.9996(12) 0.1411(7) 0.0513(17) Uani 0.704(10) 1 d G . P A 1
H17A H 0.4291 1.0762 0.1614 0.062 Uiso 0.704(10) 1 calc R U P A 1
C18A C 0.3664(7) 0.9367(14) 0.1868(6) 0.0513(17) Uani 0.704(10) 1 d G . P A 1
H18A H 0.3768 0.9713 0.2378 0.062 Uiso 0.704(10) 1 calc R U P A 1
C13B C 0.3180(18) 0.842(4) 0.156(2) 0.0513(17) Uani 0.296(10) 1 d G . P A 2
C14B C 0.319(2) 0.788(4) 0.087(2) 0.0513(17) Uani 0.296(10) 1 d G . P A 2
H14B H 0.3002 0.6975 0.0681 0.062 Uiso 0.296(10) 1 calc R U P A 2
C15B C 0.3489(18) 0.868(4) 0.0447(18) 0.0513(17) Uani 0.296(10) 1 d G . P A 2
H15B H 0.3497 0.8317 -0.0018 0.062 Uiso 0.296(10) 1 calc R U P A 2
C16B C 0.3773(16) 1.002(3) 0.0724(17) 0.0513(17) Uani 0.296(10) 1 d G . P A 2
C17B C 0.3761(17) 1.057(3) 0.1419(17) 0.0513(17) Uani 0.296(10) 1 d G . P A 2
H17B H 0.3951 1.1467 0.1604 0.062 Uiso 0.296(10) 1 calc R U P A 2
C18B C 0.3465(17) 0.976(4) 0.1838(17) 0.0513(17) Uani 0.296(10) 1 d G . P A 2
H18B H 0.3456 1.0125 0.2303 0.062 Uiso 0.296(10) 1 calc R U P A 2
C19 C 0.3130(6) 0.8319(12) 0.3092(7) 0.049(3) Uani 1 1 d . . . . .
C20 C 0.3828(7) 0.8167(14) 0.3657(7) 0.060(3) Uani 1 1 d . . . . .
H20 H 0.4134 0.7548 0.3556 0.072 Uiso 1 1 calc R U . . .
C21 C 0.4078(7) 0.8911(15) 0.4363(7) 0.063(4) Uani 1 1 d . . . . .
H21 H 0.4545 0.8777 0.4746 0.076 Uiso 1 1 calc R U . . .
C22 C 0.3633(7) 0.9851(14) 0.4495(7) 0.059(3) Uani 1 1 d . . . . .
C23 C 0.2934(7) 1.0028(14) 0.3940(8) 0.062(3) Uani 1 1 d . . . . .
H23 H 0.2635 1.0672 0.4036 0.074 Uiso 1 1 calc R U . . .
C24 C 0.2687(7) 0.9252(13) 0.3252(9) 0.064(4) Uani 1 1 d . . . . .
H24 H 0.2213 0.9353 0.2883 0.077 Uiso 1 1 calc R U . . .
C25 C 0.3296(7) 0.5684(13) 0.2430(7) 0.053(3) Uani 1 1 d . . . . .
C26 C 0.3885(7) 0.5403(16) 0.2275(8) 0.072(4) Uani 1 1 d . . . . .
H26 H 0.4011 0.6049 0.1974 0.087 Uiso 1 1 calc R U . . .
C27 C 0.4284(8) 0.4189(16) 0.2559(8) 0.078(4) Uani 1 1 d . . . . .
H27 H 0.4663 0.3986 0.2426 0.093 Uiso 1 1 calc R U . . .
C28 C 0.4125(8) 0.3289(14) 0.3032(7) 0.062(3) Uani 1 1 d . . . . .
C29 C 0.3545(8) 0.3499(14) 0.3193(8) 0.070(4) Uani 1 1 d . . . . .
H29 H 0.3427 0.2846 0.3499 0.084 Uiso 1 1 calc R U . . .
C30 C 0.3137(7) 0.4707(14) 0.2890(8) 0.063(4) Uani 1 1 d . . . . .
H30 H 0.2741 0.4868 0.2998 0.076 Uiso 1 1 calc R U . . .

loop_
_atom_site_aniso_label
_atom_site_aniso_U_11
_atom_site_aniso_U_22
_atom_site_aniso_U_33
_atom_site_aniso_U_23
_atom_site_aniso_U_13
_atom_site_aniso_U_12
Pt1 0.0558(3) 0.0558(3) 0.0862(4) -0.0121(3) 0.0431(3) -0.0160(3)
Cl1 0.104(3) 0.106(3) 0.123(4) 0.015(3) 0.085(3) -0.013(3)
Cl2A 0.094(7) 0.155(6) 0.076(5) 0.027(4) 0.054(6) -0.028(7)
Cl2B 0.094(7) 0.155(6) 0.076(5) 0.027(4) 0.054(6) -0.028(7)
Cl3 0.105(3) 0.123(4) 0.049(2) -0.009(2) 0.033(2) 0.019(3)
Cl4 0.111(3) 0.059(2) 0.060(2) 0.0089(16) 0.019(2) 0.016(2)
S1 0.060(2) 0.118(3) 0.097(3) -0.030(3) 0.043(2) -0.040(2)
S2 0.0436(17) 0.087(3) 0.074(2) -0.0061(19) 0.0234(17) -0.0209(16)
P1 0.0585(18) 0.0492(19) 0.0647(19) 0.0110(16) 0.0378(16) 0.0010(15)
C1 0.042(7) 0.107(12) 0.088(10) -0.030(9) 0.024(7) -0.023(8)
N1A 0.038(4) 0.094(7) 0.097(5) -0.009(5) 0.026(3) -0.011(4)
N2A 0.038(4) 0.094(7) 0.097(5) -0.009(5) 0.026(3) -0.011(4)
C2A 0.038(4) 0.094(7) 0.097(5) -0.009(5) 0.026(3) -0.011(4)
C3A 0.038(4) 0.094(7) 0.097(5) -0.009(5) 0.026(3) -0.011(4)
C4A 0.038(4) 0.094(7) 0.097(5) -0.009(5) 0.026(3) -0.011(4)
C5A 0.038(4) 0.094(7) 0.097(5) -0.009(5) 0.026(3) -0.011(4)
C6A 0.059(4) 0.091(5) 0.099(5) 0.005(4) 0.028(3) 0.010(4)
C7A 0.059(4) 0.091(5) 0.099(5) 0.005(4) 0.028(3) 0.010(4)
C8A 0.059(4) 0.091(5) 0.099(5) 0.005(4) 0.028(3) 0.010(4)
C9A 0.059(4) 0.091(5) 0.099(5) 0.005(4) 0.028(3) 0.010(4)
C10A 0.059(4) 0.091(5) 0.099(5) 0.005(4) 0.028(3) 0.010(4)
C11A 0.059(4) 0.091(5) 0.099(5) 0.005(4) 0.028(3) 0.010(4)
O1A 0.059(4) 0.091(5) 0.099(5) 0.005(4) 0.028(3) 0.010(4)
C12A 0.059(4) 0.091(5) 0.099(5) 0.005(4) 0.028(3) 0.010(4)
N1B 0.038(4) 0.094(7) 0.097(5) -0.009(5) 0.026(3) -0.011(4)
N2B 0.038(4) 0.094(7) 0.097(5) -0.009(5) 0.026(3) -0.011(4)
C2B 0.038(4) 0.094(7) 0.097(5) -0.009(5) 0.026(3) -0.011(4)
C3B 0.038(4) 0.094(7) 0.097(5) -0.009(5) 0.026(3) -0.011(4)
C4B 0.038(4) 0.094(7) 0.097(5) -0.009(5) 0.026(3) -0.011(4)
C5B 0.038(4) 0.094(7) 0.097(5) -0.009(5) 0.026(3) -0.011(4)
C6B 0.059(4) 0.091(5) 0.099(5) 0.005(4) 0.028(3) 0.010(4)
C7B 0.059(4) 0.091(5) 0.099(5) 0.005(4) 0.028(3) 0.010(4)
C8B 0.059(4) 0.091(5) 0.099(5) 0.005(4) 0.028(3) 0.010(4)
C9B 0.059(4) 0.091(5) 0.099(5) 0.005(4) 0.028(3) 0.010(4)
C10B 0.059(4) 0.091(5) 0.099(5) 0.005(4) 0.028(3) 0.010(4)
C11B 0.059(4) 0.091(5) 0.099(5) 0.005(4) 0.028(3) 0.010(4)
O1B 0.059(4) 0.091(5) 0.099(5) 0.005(4) 0.028(3) 0.010(4)
C12B 0.059(4) 0.091(5) 0.099(5) 0.005(4) 0.028(3) 0.010(4)
C13A 0.056(4) 0.056(6) 0.050(3) 0.009(3) 0.029(3) 0.000(3)
C14A 0.056(4) 0.056(6) 0.050(3) 0.009(3) 0.029(3) 0.000(3)
C15A 0.056(4) 0.056(6) 0.050(3) 0.009(3) 0.029(3) 0.000(3)
C16A 0.056(4) 0.056(6) 0.050(3) 0.009(3) 0.029(3) 0.000(3)
C17A 0.056(4) 0.056(6) 0.050(3) 0.009(3) 0.029(3) 0.000(3)
C18A 0.056(4) 0.056(6) 0.050(3) 0.009(3) 0.029(3) 0.000(3)
C13B 0.056(4) 0.056(6) 0.050(3) 0.009(3) 0.029(3) 0.000(3)
C14B 0.056(4) 0.056(6) 0.050(3) 0.009(3) 0.029(3) 0.000(3)
C15B 0.056(4) 0.056(6) 0.050(3) 0.009(3) 0.029(3) 0.000(3)
C16B 0.056(4) 0.056(6) 0.050(3) 0.009(3) 0.029(3) 0.000(3)
C17B 0.056(4) 0.056(6) 0.050(3) 0.009(3) 0.029(3) 0.000(3)
C18B 0.056(4) 0.056(6) 0.050(3) 0.009(3) 0.029(3) 0.000(3)
C19 0.055(7) 0.053(7) 0.053(7) 0.012(6) 0.039(6) 0.004(5)
C20 0.059(8) 0.084(10) 0.050(7) 0.018(7) 0.036(6) 0.019(7)
C21 0.064(8) 0.091(10) 0.042(7) 0.024(7) 0.030(6) 0.019(7)
C22 0.069(9) 0.069(9) 0.040(7) 0.016(6) 0.024(6) 0.010(7)
C23 0.068(9) 0.055(8) 0.071(9) 0.007(7) 0.038(8) 0.013(7)
C24 0.053(8) 0.047(7) 0.094(11) 0.006(7) 0.032(8) 0.007(6)
C25 0.060(7) 0.053(7) 0.051(7) 0.009(6) 0.026(6) 0.008(6)
C26 0.075(9) 0.088(11) 0.074(9) 0.030(8) 0.051(8) 0.021(8)
C27 0.093(11) 0.081(10) 0.081(10) 0.030(8) 0.057(9) 0.034(9)
C28 0.087(10) 0.059(8) 0.034(6) 0.005(6) 0.021(7) 0.015(7)
C29 0.115(12) 0.053(8) 0.052(8) 0.007(6) 0.045(9) -0.003(8)
C30 0.075(9) 0.068(9) 0.069(9) 0.004(7) 0.052(8) -0.001(7)

loop_
_atom_type_symbol
_atom_type_description
_atom_type_scat_dispersion_real
_atom_type_scat_dispersion_imag
_atom_type_scat_source
C C 0.0033 0.0016 'International Tables Vol C Tables 4.2.6.8 and 6.1.1.4'
H H 0.0000 0.0000 'International Tables Vol C Tables 4.2.6.8 and 6.1.1.4'
N N 0.0061 0.0033 'International Tables Vol C Tables 4.2.6.8 and 6.1.1.4'
O O 0.0106 0.0060 'International Tables Vol C Tables 4.2.6.8 and 6.1.1.4'
P P 0.1023 0.0942 'International Tables Vol C Tables 4.2.6.8 and 6.1.1.4'
S S 0.1246 0.1234 'International Tables Vol C Tables 4.2.6.8 and 6.1.1.4'
Cl Cl 0.1484 0.1585 'International Tables Vol C Tables 4.2.6.8 and 6.1.1.4'
Pt Pt -1.7033 8.3905 'International Tables Vol C Tables 4.2.6.8 and 6.1.1.4'

loop_
_geom_angle_atom_site_label_1
_geom_angle_atom_site_label_2
_geom_angle_atom_site_label_3
_geom_angle
P1 Pt1 S2 97.98(11)
P1 Pt1 Cl1 92.53(14)
S2 Pt1 Cl1 168.48(14)
P1 Pt1 S1 172.48(13)
S2 Pt1 S1 74.94(13)
Cl1 Pt1 S1 94.75(15)
C1 S1 Pt1 85.7(5)
C1 S2 Pt1 87.9(6)
C13A P1 C19 105.7(6)
C13A P1 C25 102.0(7)
C19 P1 C25 101.6(5)
C19 P1 C13B 102.3(13)
C25 P1 C13B 107.0(13)
C13A P1 Pt1 113.3(5)
C19 P1 Pt1 115.6(4)
C25 P1 Pt1 117.0(4)
C13B P1 Pt1 111.8(12)
N1B C1 S2 122(2)
N1A C1 S2 122.5(12)
N1B C1 S1 121.2(19)
N1A C1 S1 125.7(10)
S2 C1 S1 111.4(9)
C1 N1A C2A 122.9(14)
C1 N1A C5A 125.1(15)
C2A N1A C5A 112.0(14)
C6A N2A C3A 114.4(17)
C6A N2A C4A 120.0(19)
C3A N2A C4A 112.6(14)
N1A C2A C3A 110.3(14)
N1A C2A H2A1 109.6
C3A C2A H2A1 109.6
N1A C2A H2A2 109.6
C3A C2A H2A2 109.6
H2A1 C2A H2A2 108.1
N2A C3A C2A 111.0(14)
N2A C3A H3A1 109.4
C2A C3A H3A1 109.4
N2A C3A H3A2 109.4
C2A C3A H3A2 109.4
H3A1 C3A H3A2 108.0
C5A C4A N2A 111.9(15)
C5A C4A H4A1 109.2
N2A C4A H4A1 109.2
C5A C4A H4A2 109.2
N2A C4A H4A2 109.2
H4A1 C4A H4A2 107.9
N1A C5A C4A 111.6(13)
N1A C5A H5A1 109.3
C4A C5A H5A1 109.3
N1A C5A H5A2 109.3
C4A C5A H5A2 109.3
H5A1 C5A H5A2 108.0
N2A C6A C7A 120(2)
N2A C6A C11A 120(2)
C7A C6A C11A 120.0
C8A C7A C6A 120.0
C8A C7A H7A 120.0
C6A C7A H7A 120.0
C9A C8A C7A 120.0
C9A C8A H8A 120.0
C7A C8A H8A 120.0
C10A C9A C8A 120.0
C10A C9A O1A 136.6(15)
C8A C9A O1A 103.4(15)
C11A C10A C9A 120.0
C11A C10A H10A 120.0
C9A C10A H10A 120.0
C10A C11A C6A 120.0
C10A C11A H11A 120.0
C6A C11A H11A 120.0
C12A O1A C9A 106.0(18)
O1A C12A H12A 109.5
O1A C12A H12B 109.5
H12A C12A H12B 109.5
O1A C12A H12C 109.5
H12A C12A H12C 109.5
H12B C12A H12C 109.5
C1 N1B C5B 123(3)
C1 N1B C2B 121(3)
C5B N1B C2B 116(2)
C4B N2B C3B 112(2)
C4B N2B C6B 98(4)
C3B N2B C6B 120(4)
N1B C2B C3B 110(2)
N1B C2B H2B1 109.7
C3B C2B H2B1 109.7
N1B C2B H2B2 109.7
C3B C2B H2B2 109.7
H2B1 C2B H2B2 108.2
N2B C3B C2B 110(2)
N2B C3B H3B1 109.6
C2B C3B H3B1 109.6
N2B C3B H3B2 109.6
C2B C3B H3B2 109.6
H3B1 C3B H3B2 108.1
N2B C4B C5B 111(2)
N2B C4B H4B1 109.5
C5B C4B H4B1 109.5
N2B C4B H4B2 109.5
C5B C4B H4B2 109.5
H4B1 C4B H4B2 108.1
N1B C5B C4B 107(2)
N1B C5B H5B1 110.4
C4B C5B H5B1 110.4
N1B C5B H5B2 110.4
C4B C5B H5B2 110.4
H5B1 C5B H5B2 108.6
C7B C6B C11B 120.0
C7B C6B N2B 108(4)
C11B C6B N2B 132(4)
C8B C7B C6B 120.0
C8B C7B H7B 120.0
C6B C7B H7B 120.0
C7B C8B C9B 120.0
C7B C8B H8B 120.0
C9B C8B H8B 120.0
C8B C9B C10B 120.0
C8B C9B O1B 162(3)
C10B C9B O1B 77(3)
C9B C10B C11B 120.0
C9B C10B O1B 54(3)
C11B C10B O1B 172(3)
C9B C10B H10B 120.0
C11B C10B H10B 120.0
O1B C10B H10B 66.5
C10B C11B C6B 120.0
C10B C11B H11B 120.0
C6B C11B H11B 120.0
C12B O1B C9B 91(4)
C12B O1B C10B 137(4)
C9B O1B C10B 49.2(19)
O1B C12B H12D 109.5
O1B C12B H12E 109.5
H12D C12B H12E 109.5
O1B C12B H12F 109.5
H12D C12B H12F 109.5
H12E C12B H12F 109.5
C14A C13A C18A 120.0
C14A C13A P1 118.7(8)
C18A C13A P1 121.3(8)
C13A C14A C15A 120.0
C13A C14A H14A 120.0
C15A C14A H14A 120.0
C14A C15A C16A 120.0
C14A C15A H15A 120.0
C16A C15A H15A 120.0
C17A C16A C15A 120.0
C17A C16A Cl2A 113.9(8)
C15A C16A Cl2A 125.8(8)
C18A C17A C16A 120.0
C18A C17A H17A 120.0
C16A C17A H17A 120.0
C17A C18A C13A 120.0
C17A C18A H18A 120.0
C13A C18A H18A 120.0
C14B C13B C18B 120.0
C14B C13B P1 121.2(19)
C18B C13B P1 118.8(19)
C13B C14B C15B 120.0
C13B C14B H14B 120.0
C15B C14B H14B 120.0
C16B C15B C14B 120.0
C16B C15B H15B 120.0
C14B C15B H15B 120.0
C17B C16B C15B 120.0
C17B C16B Cl2B 141(2)
C15B C16B Cl2B 99(2)
C16B C17B C18B 120.0
C16B C17B H17B 120.0
C18B C17B H17B 120.0
C17B C18B C13B 120.0
C17B C18B H18B 120.0
C13B C18B H18B 120.0
C24 C19 C20 118.3(12)
C24 C19 P1 119.8(10)
C20 C19 P1 121.9(9)
C21 C20 C19 121.3(11)
C21 C20 H20 119.3
C19 C20 H20 119.3
C22 C21 C20 119.0(12)
C22 C21 H21 120.5
C20 C21 H21 120.5
C21 C22 C23 121.0(12)
C21 C22 Cl3 119.0(10)
C23 C22 Cl3 120.0(10)
C24 C23 C22 119.4(12)
C24 C23 H23 120.3
C22 C23 H23 120.3
C23 C24 C19 121.0(13)
C23 C24 H24 119.5
C19 C24 H24 119.5
C30 C25 C26 117.3(12)
C30 C25 P1 119.6(9)
C26 C25 P1 122.7(10)
C27 C26 C25 121.1(12)
C27 C26 H26 119.4
C25 C26 H26 119.4
C28 C27 C26 119.5(13)
C28 C27 H27 120.2
C26 C27 H27 120.2
C27 C28 C29 121.8(12)
C27 C28 Cl4 119.3(11)
C29 C28 Cl4 118.9(10)
C28 C29 C30 118.1(12)
C28 C29 H29 121.0
C30 C29 H29 121.0
C25 C30 C29 122.0(12)
C25 C30 H30 119.0
C29 C30 H30 119.0

loop_
_geom_bond_atom_site_label_1
_geom_bond_atom_site_label_2
_geom_bond_distance
Pt1 P1 2.231(3)
Pt1 S2 2.291(4)
Pt1 Cl1 2.332(4)
Pt1 S1 2.344(4)
Cl2A C16A 1.767(12)
Cl2B C16B 1.63(3)
Cl3 C22 1.727(13)
Cl4 C28 1.744(13)
S1 C1 1.716(16)
S2 C1 1.698(12)
P1 C13A 1.794(9)
P1 C19 1.824(12)
P1 C25 1.832(12)
P1 C13B 1.86(2)
C1 N1B 1.16(3)
C1 N1A 1.39(2)
N1A C2A 1.467(16)
N1A C5A 1.474(14)
N2A C6A 1.34(3)
N2A C3A 1.458(15)
N2A C4A 1.485(16)
C2A C3A 1.532(16)
C2A H2A1 0.9700
C2A H2A2 0.9700
C3A H3A1 0.9700
C3A H3A2 0.9700
C4A C5A 1.485(16)
C4A H4A1 0.9700
C4A H4A2 0.9700
C5A H5A1 0.9700
C5A H5A2 0.9700
C6A C7A 1.3900
C6A C11A 1.3900
C7A C8A 1.3900
C7A H7A 0.9300
C8A C9A 1.3900
C8A H8A 0.9300
C9A C10A 1.3900
C9A O1A 1.46(3)
C10A C11A 1.3900
C10A H10A 0.9300
C11A H11A 0.9300
O1A C12A 1.441(16)
C12A H12A 0.9600
C12A H12B 0.9600
C12A H12C 0.9600
N1B C5B 1.485(18)
N1B C2B 1.492(19)
N2B C4B 1.491(19)
N2B C3B 1.492(19)
N2B C6B 1.69(6)
C2B C3B 1.521(19)
C2B H2B1 0.9700
C2B H2B2 0.9700
C3B H3B1 0.9700
C3B H3B2 0.9700
C4B C5B 1.515(19)
C4B H4B1 0.9700
C4B H4B2 0.9700
C5B H5B1 0.9700
C5B H5B2 0.9700
C6B C7B 1.3900
C6B C11B 1.3900
C7B C8B 1.3900
C7B H7B 0.9300
C8B C9B 1.3900
C8B H8B 0.9300
C9B C10B 1.3900
C9B O1B 1.48(7)
C10B C11B 1.3900
C10B O1B 1.79(7)
C10B H10B 0.9300
C11B H11B 0.9300
O1B C12B 1.459(19)
C12B H12D 0.9600
C12B H12E 0.9600
C12B H12F 0.9600
C13A C14A 1.3900
C13A C18A 1.3900
C14A C15A 1.3900
C14A H14A 0.9300
C15A C16A 1.3900
C15A H15A 0.9300
C16A C17A 1.3900
C17A C18A 1.3900
C17A H17A 0.9300
C18A H18A 0.9300
C13B C14B 1.3900
C13B C18B 1.3900
C14B C15B 1.3900
C14B H14B 0.9300
C15B C16B 1.3900
C15B H15B 0.9300
C16B C17B 1.3900
C17B C18B 1.3900
C17B H17B 0.9300
C18B H18B 0.9300
C19 C24 1.380(15)
C19 C20 1.380(16)
C20 C21 1.371(17)
C20 H20 0.9300
C21 C22 1.364(17)
C21 H21 0.9300
C22 C23 1.379(17)
C23 C24 1.362(18)
C23 H23 0.9300
C24 H24 0.9300
C25 C30 1.377(16)
C25 C26 1.382(16)
C26 C27 1.369(18)
C26 H26 0.9300
C27 C28 1.350(17)
C27 H27 0.9300
C28 C29 1.361(18)
C29 C30 1.377(18)
C29 H29 0.9300
C30 H30 0.9300

loop_
_geom_hbond_atom_site_label_D
_geom_hbond_atom_site_label_H
_geom_hbond_atom_site_label_A
_geom_hbond_distance_DH
_geom_hbond_distance_HA
_geom_hbond_distance_DA
_geom_hbond_angle_DHA
_geom_hbond_site_symmetry_A
C2A H2A1 S2 0.97 2.57 3.10(2) 114.4 .
C2A H2A2 S1 0.97 2.93 3.84(2) 156.3 3_575
C3A H3A1 Cl1 0.97 2.95 3.412(16) 110.4 4_575
C5A H5A1 S2 0.97 3.02 3.92(2) 155.3 3_575
C5A H5A2 S1 0.97 2.74 3.24(2) 112.5 .
C11A H11A Cl1 0.93 2.77 3.62(2) 151.8 3_565
C2B H2B2 S2 0.97 2.37 2.87(4) 111.2 .
C3B H3B1 S1 0.97 3.01 3.97(5) 172.6 3_575
C8B H8B S2 0.93 2.87 3.78(5) 165.2 2_554
C11B H11B Cl1 0.93 2.78 3.70(5) 171.7 3_565
C18A H18A Cl4 0.93 2.87 3.622(14) 138.2 1_565
C18B H18B Cl4 0.93 2.98 3.56(4) 121.1 1_565
C30 H30 Cl1 0.93 2.67 3.495(14) 147.8 .

loop_
_geom_torsion_atom_site_label_1
_geom_torsion_atom_site_label_2
_geom_torsion_atom_site_label_3
_geom_torsion_atom_site_label_4
_geom_torsion
Pt1 S2 C1 N1B -158(3)
Pt1 S2 C1 N1A 170.3(15)
Pt1 S2 C1 S1 -2.7(8)
Pt1 S1 C1 N1B 158(3)
Pt1 S1 C1 N1A -170.0(16)
Pt1 S1 C1 S2 2.6(8)
S2 C1 N1A C2A 3(3)
S1 C1 N1A C2A 174.6(14)
S2 C1 N1A C5A -176.8(14)
S1 C1 N1A C5A -5(3)
C1 N1A C2A C3A 125(2)
C5A N1A C2A C3A -56(2)
C6A N2A C3A C2A 165(2)
C4A N2A C3A C2A -54(2)
N1A C2A C3A N2A 55(2)
C6A N2A C4A C5A -168(2)
C3A N2A C4A C5A 53(2)
C1 N1A C5A C4A -125(2)
C2A N1A C5A C4A 56(2)
N2A C4A C5A N1A -53(2)
C3A N2A C6A C7A -58(3)
C4A N2A C6A C7A 163.1(16)
C3A N2A C6A C11A 118.7(19)
C4A N2A C6A C11A -20(3)
N2A C6A C7A C8A 177(2)
C11A C6A C7A C8A 0.0
C6A C7A C8A C9A 0.0
C7A C8A C9A C10A 0.0
C7A C8A C9A O1A 178.6(18)
C8A C9A C10A C11A 0.0
O1A C9A C10A C11A -178(3)
C9A C10A C11A C6A 0.0
N2A C6A C11A C10A -177(2)
C7A C6A C11A C10A 0.0
C10A C9A O1A C12A 6(3)
C8A C9A O1A C12A -172.5(13)
S2 C1 N1B C5B 173(3)
S1 C1 N1B C5B 21(5)
S2 C1 N1B C2B -15(5)
S1 C1 N1B C2B -167(3)
C1 N1B C2B C3B -127(4)
C5B N1B C2B C3B 46(5)
C4B N2B C3B C2B 9(5)
C6B N2B C3B C2B -104(5)
N1B C2B C3B N2B -58(5)
C3B N2B C4B C5B 53(4)
C6B N2B C4B C5B 180(3)
C1 N1B C5B C4B -174(4)
C2B N1B C5B C4B 13(5)
N2B C4B C5B N1B -64(4)
C4B N2B C6B C7B -176(3)
C3B N2B C6B C7B -56(4)
C4B N2B C6B C11B 9(5)
C3B N2B C6B C11B 130(4)
C11B C6B C7B C8B 0.0
N2B C6B C7B C8B -175(4)
C6B C7B C8B C9B 0.0
C7B C8B C9B C10B 0.0
C7B C8B C9B O1B -164(13)
C8B C9B C10B C11B 0.0
O1B C9B C10B C11B 175(4)
C8B C9B C10B O1B -175(4)
C9B C10B C11B C6B 0.0
C7B C6B C11B C10B 0.0
N2B C6B C11B C10B 173(6)
C8B C9B O1B C12B -33(13)
C10B C9B O1B C12B 161(3)
C8B C9B O1B C10B 166(12)
C9B C10B O1B C12B -28(5)
C19 P1 C13A C14A 179.3(7)
C25 P1 C13A C14A 73.5(8)
Pt1 P1 C13A C14A -53.1(7)
C19 P1 C13A C18A 0.3(11)
C25 P1 C13A C18A -105.5(9)
Pt1 P1 C13A C18A 127.8(8)
C18A C13A C14A C15A 0.0
P1 C13A C14A C15A -179.0(11)
C13A C14A C15A C16A 0.0
C14A C15A C16A C17A 0.0
C14A C15A C16A Cl2A 174.4(11)
C15A C16A C17A C18A 0.0
Cl2A C16A C17A C18A -175.1(10)
C16A C17A C18A C13A 0.0
C14A C13A C18A C17A 0.0
P1 C13A C18A C17A 179.0(11)
C19 P1 C13B C14B 165.2(15)
C25 P1 C13B C14B 58.8(18)
Pt1 P1 C13B C14B -70.5(17)
C19 P1 C13B C18B -14(2)
C25 P1 C13B C18B -120.8(18)
Pt1 P1 C13B C18B 109.9(18)
C18B C13B C14B C15B 0.0
P1 C13B C14B C15B -180(3)
C13B C14B C15B C16B 0.0
C14B C15B C16B C17B 0.0
C14B C15B C16B Cl2B -177(2)
C15B C16B C17B C18B 0.0
Cl2B C16B C17B C18B 175(4)
C16B C17B C18B C13B 0.0
C14B C13B C18B C17B 0.0
P1 C13B C18B C17B 180(2)
C13A P1 C19 C24 105.5(10)
C25 P1 C19 C24 -148.3(10)
C13B P1 C19 C24 101.2(15)
Pt1 P1 C19 C24 -20.6(10)
C13A P1 C19 C20 -72.7(11)
C25 P1 C19 C20 33.5(11)
C13B P1 C19 C20 -77.0(15)
Pt1 P1 C19 C20 161.2(8)
C24 C19 C20 C21 0.5(18)
P1 C19 C20 C21 178.8(9)
C19 C20 C21 C22 -2.1(19)
C20 C21 C22 C23 1.8(19)
C20 C21 C22 Cl3 179.2(10)
C21 C22 C23 C24 0.0(19)
Cl3 C22 C23 C24 -177.4(10)
C22 C23 C24 C19 -1.6(19)
C20 C19 C24 C23 1.3(18)
P1 C19 C24 C23 -176.9(10)
C13A P1 C25 C30 -179.8(11)
C19 P1 C25 C30 71.2(12)
C13B P1 C25 C30 178.1(16)
Pt1 P1 C25 C30 -55.6(12)
C13A P1 C25 C26 6.9(13)
C19 P1 C25 C26 -102.1(12)
C13B P1 C25 C26 4.8(18)
Pt1 P1 C25 C26 131.1(11)
C30 C25 C26 C27 1(2)
P1 C25 C26 C27 174.4(12)
C25 C26 C27 C28 -4(2)
C26 C27 C28 C29 5(2)
C26 C27 C28 Cl4 -174.5(12)
C27 C28 C29 C30 -3(2)
Cl4 C28 C29 C30 176.1(10)
C26 C25 C30 C29 1(2)
P1 C25 C30 C29 -173.1(11)
C28 C29 C30 C25 0(2)
